data_2224036
loop_
_publ_author_name
'Roopan, S. Mohana'
'Khan, F. Nawaz'
'Subashini, R.'
'Hathwar, Venkatesha R.'
'Ng, Seik Weng'

_publ_section_title
;
 2-Chlorobenzo[<i>h</i>]quinoline-3-carbaldehyde
;
_journal_coeditor_code TK2551
_journal_issue 11
_journal_name_full 'Acta Crystallographica Section E'
_journal_page_first o2711
_journal_paper_doi 10.1107/S1600536809040720
_journal_volume 65
_journal_year 2009
_chemical_formula_iupac 'C14 H8 Cl N O'
_chemical_formula_moiety 'C14 H8 Cl N O'
_chemical_formula_sum 'C14 H8 Cl N O'
_chemical_formula_weight 241.66
_chemical_name_systematic
;
2-Chlorobenzo[<i>h</i>]quinoline-3-carbaldehyde
;
_space_group_IT_number 14
_symmetry_cell_setting monoclinic
_symmetry_space_group_name_Hall '-P 2ybc'
_symmetry_space_group_name_H-M 'P 1 21/c 1'
_atom_sites_solution_hydrogens geom
_atom_sites_solution_primary direct
_atom_sites_solution_secondary difmap
_audit_creation_method SHELXL-97
_cell_angle_alpha 90
_cell_angle_beta 90.687(6)
_cell_angle_gamma 90
_cell_formula_units_Z 4
_cell_length_a 3.9833(2)
_cell_length_b 12.4722(6)
_cell_length_c 21.4561(13)
_cell_measurement_reflns_used 1012
_cell_measurement_temperature 290(2)
_cell_measurement_theta_max 20.4
_cell_measurement_theta_min 1.9
_cell_volume 1065.87(10)
_computing_cell_refinement 'CrysAlis Pro (Oxford Diffraction, 2009)'
_computing_data_collection 'CrysAlis Pro (Oxford Diffraction, 2009)'
_computing_data_reduction 'CrysAlis Pro (Oxford Diffraction, 2009)'
_computing_molecular_graphics 'X-SEED (Barbour, 2001)'
_computing_publication_material 'publCIF (Westrip, 2009)'
_computing_structure_refinement 'SHELXL97 (Sheldrick, 2008)'
_computing_structure_solution 'SHELXS97 (Sheldrick, 2008)'
_diffrn_ambient_temperature 290(2)
_diffrn_measured_fraction_theta_full 0.998
_diffrn_measured_fraction_theta_max 0.998
_diffrn_measurement_device_type 'Oxford Diffraction Excalibur'
_diffrn_measurement_method \w
_diffrn_radiation_monochromator graphite
_diffrn_radiation_source 'fine-focus sealed tube'
_diffrn_radiation_type MoK\a
_diffrn_radiation_wavelength 0.71073
_diffrn_reflns_av_R_equivalents 0.093
_diffrn_reflns_av_sigmaI/netI 0.095
_diffrn_reflns_limit_h_max 4
_diffrn_reflns_limit_h_min -4
_diffrn_reflns_limit_k_max 14
_diffrn_reflns_limit_k_min -14
_diffrn_reflns_limit_l_max 25
_diffrn_reflns_limit_l_min -25
_diffrn_reflns_number 12099
_diffrn_reflns_theta_full 25.0
_diffrn_reflns_theta_max 25.0
_diffrn_reflns_theta_min 3.3
_diffrn_standards_decay_% 0
_diffrn_standards_interval_count 0
_diffrn_standards_interval_time 0
_diffrn_standards_number 0
_exptl_absorpt_coefficient_mu 0.336
_exptl_absorpt_correction_T_max 0.951
_exptl_absorpt_correction_T_min 0.936
_exptl_absorpt_correction_type multi-scan
_exptl_absorpt_process_details '(CrysAlis Pro; Oxford Diffraction, 2009)'
_exptl_crystal_colour Colorless
_exptl_crystal_density_diffrn 1.506
_exptl_crystal_density_method 'not measured'
_exptl_crystal_description Block
_exptl_crystal_F_000 496
_exptl_crystal_size_max 0.20
_exptl_crystal_size_mid 0.15
_exptl_crystal_size_min 0.15
_refine_diff_density_max 0.14
_refine_diff_density_min -0.19
_refine_ls_extinction_method none
_refine_ls_goodness_of_fit_ref 0.81
_refine_ls_hydrogen_treatment constr
_refine_ls_matrix_type full
_refine_ls_number_parameters 154
_refine_ls_number_reflns 1872
_refine_ls_number_restraints 0
_refine_ls_restrained_S_all 0.81
_refine_ls_R_factor_all 0.112
_refine_ls_R_factor_gt 0.041
_refine_ls_shift/su_max 0.001
_refine_ls_shift/su_mean 0.000
_refine_ls_structure_factor_coef Fsqd
_refine_ls_weighting_details 'calc w=1/[\s^2^(Fo^2^)+(0.0379P)^2^] where P=(Fo^2^+2Fc^2^)/3'
_refine_ls_weighting_scheme calc
_refine_ls_wR_factor_gt 0.075
_refine_ls_wR_factor_ref 0.087
_reflns_number_gt 935
_reflns_number_total 1872
_reflns_threshold_expression I>2\(I)
_cod_data_source_file tk2551.cif
_cod_data_source_block I
_cod_depositor_comments
;
The following automatic conversions were performed:
'_symmetry_cell_setting' value 'Monoclinic' changed to 'monoclinic'
according to '/home/saulius/struct/CIF-dictionaries/cif_core.dic'
dictionary named 'cif_core.dic' version 2.4.1 from
2010-06-29.

'_exptl_absorpt_correction_type' value 'Multi-scan' changed
to 'multi-scan' according to
'/home/saulius/struct/CIF-dictionaries/cif_core.dic' dictionary named
'cif_core.dic' version 2.4.1 from 2010-06-29.

Automatic conversion script
Id: cif_fix_enum 1527 2010-12-29 10:47:43Z saulius 

The following automatic conversions were performed:

'_symmetry_cell_setting' value 'Monoclinic' changed to 'monoclinic'
according to /home/saulius/struct/CIF-dictionaries/cif_core.dic
dictionary named 'cif_core.dic' version 2.4.1 from
2010-06-29.

'_exptl_absorpt_correction_type' value 'Multi-scan'
changed to 'multi-scan' according to
/home/saulius/struct/CIF-dictionaries/cif_core.dic dictionary named
'cif_core.dic' version 2.4.1 from 2010-06-29.

Automatic conversion script
Id: cif_fix_values 1715 2011-07-08 13:25:40Z adriana 
;
_cod_original_sg_symbol_H-M 'P 21/c'
_cod_database_code 2224036
_cod_database_fobs_code 2224036

loop_
_symmetry_equiv_pos_as_xyz
'x, y, z'
'-x, y+1/2, -z+1/2'
'-x, -y, -z'
'x, -y-1/2, z-1/2'

loop_
_atom_site_type_symbol
_atom_site_label
_atom_site_fract_x
_atom_site_fract_y
_atom_site_fract_z
_atom_site_U_iso_or_equiv
_atom_site_adp_type
_atom_site_calc_flag
_atom_site_refinement_flags
_atom_site_occupancy
_atom_site_disorder_assembly
_atom_site_disorder_group
Cl Cl1 0.74845(19) 0.87817(5) 0.54210(3) 0.0598(3) Uani d . 1 . .
O O1 0.1454(5) 0.63739(16) 0.45218(9) 0.0658(6) Uani d . 1 . .
N N1 0.7413(5) 0.74695(15) 0.63554(10) 0.0385(6) Uani d . 1 . .
C C1 0.6418(6) 0.75706(19) 0.57774(13) 0.0390(7) Uani d . 1 . .
C C2 0.4576(6) 0.6809(2) 0.54353(12) 0.0380(7) Uani d . 1 . .
C C3 0.3790(6) 0.58737(19) 0.57384(12) 0.0399(7) Uani d . 1 . .
H H3 0.2557 0.5348 0.5531 0.048 Uiso calc R 1 . .
C C4 0.4818(6) 0.57031(19) 0.63539(12) 0.0347(7) Uani d . 1 . .
C C5 0.4052(6) 0.4751(2) 0.66944(13) 0.0414(7) Uani d . 1 . .
H H5 0.2857 0.4201 0.6501 0.050 Uiso calc R 1 . .
C C6 0.5043(6) 0.4643(2) 0.72937(13) 0.0431(7) Uani d . 1 . .
H H6 0.4504 0.4018 0.7506 0.052 Uiso calc R 1 . .
C C7 0.6893(6) 0.5458(2) 0.76127(12) 0.0360(7) Uani d . 1 . .
C C8 0.7886(6) 0.5348(2) 0.82389(13) 0.0473(8) Uani d . 1 . .
H H8 0.7339 0.4725 0.8453 0.057 Uiso calc R 1 . .
C C9 0.9636(7) 0.6135(2) 0.85384(13) 0.0513(8) Uani d . 1 . .
H H9 1.0257 0.6051 0.8955 0.062 Uiso calc R 1 . .
C C10 1.0497(6) 0.7069(2) 0.82201(13) 0.0474(7) Uani d . 1 . .
H H10 1.1693 0.7606 0.8426 0.057 Uiso calc R 1 . .
C C11 0.9598(6) 0.7202(2) 0.76084(12) 0.0388(7) Uani d . 1 . .
H H11 1.0219 0.7822 0.7399 0.047 Uiso calc R 1 . .
C C12 0.7750(6) 0.64093(19) 0.72954(12) 0.0319(6) Uani d . 1 . .
C C13 0.6639(6) 0.65335(19) 0.66560(12) 0.0335(7) Uani d . 1 . .
C C14 0.3425(7) 0.6954(2) 0.47811(14) 0.0496(8) Uani d . 1 . .
H H14 0.4283 0.7530 0.4558 0.060 Uiso calc R 1 . .

loop_
_atom_site_aniso_label
_atom_site_aniso_U_11
_atom_site_aniso_U_22
_atom_site_aniso_U_33
_atom_site_aniso_U_12
_atom_site_aniso_U_13
_atom_site_aniso_U_23
Cl1 0.0849(6) 0.0483(5) 0.0463(5) -0.0102(4) -0.0001(4) 0.0101(4)
O1 0.0809(16) 0.0710(15) 0.0450(14) -0.0128(12) -0.0151(12) -0.0047(12)
N1 0.0463(15) 0.0353(14) 0.0341(15) -0.0004(10) 0.0016(11) -0.0006(11)
C1 0.0404(17) 0.0381(16) 0.0387(18) -0.0002(13) 0.0065(14) -0.0006(14)
C2 0.0378(17) 0.0421(17) 0.0342(18) 0.0034(14) 0.0058(14) -0.0006(14)
C3 0.0380(16) 0.0431(18) 0.0386(18) -0.0005(13) -0.0012(14) -0.0101(14)
C4 0.0341(16) 0.0356(16) 0.0344(18) 0.0033(13) 0.0031(13) -0.0056(14)
C5 0.0420(17) 0.0370(17) 0.0452(19) -0.0014(13) -0.0003(15) -0.0032(15)
C6 0.0406(17) 0.0362(16) 0.053(2) 0.0025(14) 0.0051(15) 0.0069(15)
C7 0.0339(16) 0.0377(16) 0.0367(18) 0.0071(13) 0.0059(14) 0.0009(14)
C8 0.0514(19) 0.0481(18) 0.043(2) 0.0077(15) 0.0037(15) 0.0110(15)
C9 0.059(2) 0.064(2) 0.0311(17) 0.0077(17) -0.0036(15) 0.0004(17)
C10 0.0527(19) 0.0489(18) 0.040(2) 0.0048(15) -0.0053(15) -0.0048(16)
C11 0.0417(17) 0.0360(16) 0.0385(18) 0.0054(13) -0.0002(14) -0.0013(14)
C12 0.0281(15) 0.0329(16) 0.0349(17) 0.0069(12) 0.0017(13) -0.0020(13)
C13 0.0314(16) 0.0347(16) 0.0347(17) 0.0045(12) 0.0057(13) -0.0003(13)
C14 0.058(2) 0.053(2) 0.0383(19) 0.0027(16) 0.0012(16) 0.0024(16)

loop_
_atom_type_symbol
_atom_type_description
_atom_type_scat_dispersion_real
_atom_type_scat_dispersion_imag
_atom_type_scat_source
C C 0.0033 0.0016 'International Tables Vol C Tables 4.2.6.8 and 6.1.1.4'
H H 0.0000 0.0000 'International Tables Vol C Tables 4.2.6.8 and 6.1.1.4'
O O 0.0106 0.0060 'International Tables Vol C Tables 4.2.6.8 and 6.1.1.4'
N N 0.0061 0.0033 'International Tables Vol C Tables 4.2.6.8 and 6.1.1.4'
Cl Cl 0.1484 0.1585 'International Tables Vol C Tables 4.2.6.8 and 6.1.1.4'

loop_
_geom_angle_atom_site_label_1
_geom_angle_atom_site_label_2
_geom_angle_atom_site_label_3
_geom_angle_site_symmetry_1
_geom_angle_site_symmetry_3
_geom_angle
_geom_angle_publ_flag
C1 N1 C13 . . 117.6(2) ?
N1 C1 C2 . . 125.7(2) ?
N1 C1 Cl1 . . 115.3(2) ?
C2 C1 Cl1 . . 119.0(2) ?
C3 C2 C1 . . 116.6(2) ?
C3 C2 C14 . . 118.8(3) ?
C1 C2 C14 . . 124.5(3) ?
C2 C3 C4 . . 120.8(2) ?
C2 C3 H3 . . 119.6 ?
C4 C3 H3 . . 119.6 ?
C3 C4 C13 . . 117.7(2) ?
C3 C4 C5 . . 123.3(3) ?
C13 C4 C5 . . 119.0(2) ?
C6 C5 C4 . . 120.6(3) ?
C6 C5 H5 . . 119.7 ?
C4 C5 H5 . . 119.7 ?
C5 C6 C7 . . 122.1(3) ?
C5 C6 H6 . . 119.0 ?
C7 C6 H6 . . 119.0 ?
C8 C7 C12 . . 118.5(2) ?
C8 C7 C6 . . 121.9(3) ?
C12 C7 C6 . . 119.6(2) ?
C9 C8 C7 . . 121.2(3) ?
C9 C8 H8 . . 119.4 ?
C7 C8 H8 . . 119.4 ?
C8 C9 C10 . . 119.9(3) ?
C8 C9 H9 . . 120.0 ?
C10 C9 H9 . . 120.0 ?
C11 C10 C9 . . 120.5(3) ?
C11 C10 H10 . . 119.7 ?
C9 C10 H10 . . 119.7 ?
C10 C11 C12 . . 120.4(3) ?
C10 C11 H11 . . 119.8 ?
C12 C11 H11 . . 119.8 ?
C11 C12 C7 . . 119.4(2) ?
C11 C12 C13 . . 122.2(2) ?
C7 C12 C13 . . 118.4(2) ?
N1 C13 C4 . . 121.6(2) ?
N1 C13 C12 . . 118.0(2) ?
C4 C13 C12 . . 120.4(2) ?
O1 C14 C2 . . 124.0(3) ?
O1 C14 H14 . . 118.0 ?
C2 C14 H14 . . 118.0 ?

loop_
_geom_bond_atom_site_label_1
_geom_bond_atom_site_label_2
_geom_bond_site_symmetry_2
_geom_bond_distance
_geom_bond_publ_flag
Cl1 C1 . 1.748(3) ?
O1 C14 . 1.200(3) ?
N1 C1 . 1.303(3) ?
N1 C13 . 1.371(3) ?
C1 C2 . 1.402(3) ?
C2 C3 . 1.374(3) ?
C2 C14 . 1.483(3) ?
C3 C4 . 1.394(3) ?
C3 H3 . 0.9300 ?
C4 C13 . 1.417(3) ?
C4 C5 . 1.429(3) ?
C5 C6 . 1.347(3) ?
C5 H5 . 0.9300 ?
C6 C7 . 1.426(3) ?
C6 H6 . 0.9300 ?
C7 C8 . 1.403(3) ?
C7 C12 . 1.412(3) ?
C8 C9 . 1.361(3) ?
C8 H8 . 0.9300 ?
C9 C10 . 1.395(3) ?
C9 H9 . 0.9300 ?
C10 C11 . 1.366(3) ?
C10 H10 . 0.9300 ?
C11 C12 . 1.399(3) ?
C11 H11 . 0.9300 ?
C12 C13 . 1.445(3) ?
C14 H14 . 0.9300 ?

loop_
_geom_torsion_atom_site_label_1
_geom_torsion_atom_site_label_2
_geom_torsion_atom_site_label_3
_geom_torsion_atom_site_label_4
_geom_torsion_site_symmetry_1
_geom_torsion_site_symmetry_2
_geom_torsion_site_symmetry_3
_geom_torsion_site_symmetry_4
_geom_torsion
_geom_torsion_publ_flag
C13 N1 C1 C2 . . . . 0.9(4) ?
C13 N1 C1 Cl1 . . . . -179.99(16) ?
N1 C1 C2 C3 . . . . -0.6(4) ?
Cl1 C1 C2 C3 . . . . -179.69(17) ?
N1 C1 C2 C14 . . . . 178.9(2) ?
Cl1 C1 C2 C14 . . . . -0.2(3) ?
C1 C2 C3 C4 . . . . -0.5(3) ?
C14 C2 C3 C4 . . . . -180.0(2) ?
C2 C3 C4 C13 . . . . 1.1(3) ?
C2 C3 C4 C5 . . . . 179.4(2) ?
C3 C4 C5 C6 . . . . -178.3(2) ?
C13 C4 C5 C6 . . . . 0.0(4) ?
C4 C5 C6 C7 . . . . -0.3(4) ?
C5 C6 C7 C8 . . . . 179.2(2) ?
C5 C6 C7 C12 . . . . -0.4(4) ?
C12 C7 C8 C9 . . . . 0.0(4) ?
C6 C7 C8 C9 . . . . -179.6(2) ?
C7 C8 C9 C10 . . . . -0.6(4) ?
C8 C9 C10 C11 . . . . 0.0(4) ?
C9 C10 C11 C12 . . . . 1.1(4) ?
C10 C11 C12 C7 . . . . -1.6(4) ?
C10 C11 C12 C13 . . . . 177.6(2) ?
C8 C7 C12 C11 . . . . 1.0(3) ?
C6 C7 C12 C11 . . . . -179.3(2) ?
C8 C7 C12 C13 . . . . -178.2(2) ?
C6 C7 C12 C13 . . . . 1.4(3) ?
C1 N1 C13 C4 . . . . -0.1(3) ?
C1 N1 C13 C12 . . . . 179.6(2) ?
C3 C4 C13 N1 . . . . -0.8(3) ?
C5 C4 C13 N1 . . . . -179.2(2) ?
C3 C4 C13 C12 . . . . 179.5(2) ?
C5 C4 C13 C12 . . . . 1.1(3) ?
C11 C12 C13 N1 . . . . -0.7(3) ?
C7 C12 C13 N1 . . . . 178.5(2) ?
C11 C12 C13 C4 . . . . 179.0(2) ?
C7 C12 C13 C4 . . . . -1.8(3) ?
C3 C2 C14 O1 . . . . 10.7(4) ?
C1 C2 C14 O1 . . . . -168.7(3) ?

loop_
_cod_related_entry_id
_cod_related_entry_database
_cod_related_entry_code
1 ChemSpider 1073122
